data_1559485
loop_
_publ_author_name
'Nagashima, M.'
'Sano, Y.'
'Kochi, T.'
'Akasaka, M.'
'Sano-Furukawa, A.'

_publ_section_title
;
 Crystal chemistry of Sr-rich piemontite from manganese ore deposit of the
 Tone mine, Nishisonogi Peninsula, Nagasaki, southwest Japan
;
_journal_name_full 'Journal of Mineralogical and Petrological Sciences'
_journal_page_first 391
_journal_page_last 406
_journal_paper_doi 10.2465/jmps.191122
_journal_volume 115
_journal_year 2020
_chemical_formula_sum 'Al1.99 Ca1.73 Fe0.37 H Mg0.01 Mn0.68 O13 Si2.99 Sr0.22'
_chemical_name_common (Ca1.73Sr0.22)(Al1.99Mn0.68Fe0.37Mg0.01)Si2.99O12(OH)
_chemical_name_mineral 'Sr-rich piemontite'
_space_group_IT_number 11
_space_group_name_Hall '-P 2yb'
_space_group_name_H-M_alt 'P 1 21/m 1'
_cell_angle_alpha 90.000000
_cell_angle_beta 115.1000(10)
_cell_angle_gamma 90.000000
_cell_formula_units_Z 2
_cell_length_a 8.89420(10)
_cell_length_b 5.65400(10)
_cell_length_c 10.1928(2)
_cell_volume 464.171(14)
_diffrn_ambient_pressure 100
_diffrn_ambient_temperature 298
_cod_data_source_file Sr-rich-piemontite.cif
_cod_data_source_block Sr-rich-piemontite
_cod_original_cell_volume 464.170608
_cod_original_sg_symbol_H-M 'P 21/m'
_cod_original_formula_sum 'Ca1.73 Sr0.22 Al1.99 Mn0.68 Fe0.37 Mg0.01 Si2.99 O13 H1'
_cod_database_code 1559485

loop_
_space_group_symop_id
_space_group_symop_operation_xyz
1 x,y,z
2 -x,-y,-z
3 -x,y+1/2,-z
4 x,-y+1/2,z

loop_
_atom_site_label
_atom_site_occupancy
_atom_site_fract_x
_atom_site_fract_y
_atom_site_fract_z
_atom_site_adp_type
_atom_site_U_iso_or_equiv
_atom_site_type_symbol
A1 1.0 0.75991(5) 0.750000 0.15427(4) Uani 0.01048(9) Ca
A2Ca 0.711(3) 0.59902(4) 0.750000 0.42349(3) Uani 0.01163(10) Ca
A2Sr 0.289 0.59902(4) 0.750000 0.42349(3) Uani 0.01163(10) Sr
M1Al 0.898(4) 0.000000 0.000000 0.000000 Uani 0.00530(16) Al
M1Mn 0.102 0.000000 0.000000 0.000000 Uani 0.00530(16) Mn
M2 1.0 0.000000 0.000000 0.500000 Uani 0.00644(12) Al
M3Mn 0.949(4) 0.29338(4) 0.250000 0.22173(3) Uani 0.00637(9) Mn
M3Al 0.051 0.29338(4) 0.250000 0.22173(3) Uani 0.00637(9) Al
Si1 1.0 0.33947(7) 0.750000 0.04481(6) Uani 0.00634(11) Si
Si2 1.0 0.68522(7) 0.250000 0.27649(6) Uani 0.00631(11) Si
Si3 1.0 0.18245(7) 0.750000 0.31719(6) Uani 0.00619(10) Si
O1 1.0 0.23393(13) 0.9932(2) 0.03900(11) Uani 0.00954(19) O
O2 1.0 0.30224(13) 0.9806(2) 0.35353(11) Uani 0.00953(19) O
O3 1.0 0.79485(13) 0.0146(2) 0.34131(11) Uani 0.00959(19) O
O4 1.0 0.05408(18) 0.250000 0.12974(15) Uani 0.0074(3) O
O5 1.0 0.04080(18) 0.750000 0.14551(15) Uani 0.0083(3) O
O6 1.0 0.06516(18) 0.750000 0.40564(16) Uani 0.0079(3) O
O7 1.0 0.51485(18) 0.750000 0.17643(16) Uani 0.0119(3) O
O8 1.0 0.52543(19) 0.250000 0.31044(17) Uani 0.0124(3) O
O9 1.0 0.6296(2) 0.250000 0.10236(17) Uani 0.0171(3) O
O10 1.0 0.08134(18) 0.250000 0.42865(15) Uani 0.0076(3) O
H10 1.0 0.043(5) 0.250000 0.3233(6) Uani 0.05 H

loop_
_atom_site_aniso_label
_atom_site_aniso_U_11
_atom_site_aniso_U_22
_atom_site_aniso_U_33
_atom_site_aniso_U_12
_atom_site_aniso_U_13
_atom_site_aniso_U_23
A1 0.01389(18) 0.0103(2) 0.01028(16) 0.00000 0.00803(14) 0.00000
A2Ca 0.01193(15) 0.01472(18) 0.00757(13) 0.00000 0.00348(10) 0.00000
A2Sr 0.01193(15) 0.01472(18) 0.00757(13) 0.00000 0.00348(10) 0.00000
M1Al 0.0057(2) 0.0041(3) 0.0060(2) -0.00054(18) 0.00238(18) -0.00050(18)
M1Mn 0.0057(2) 0.0041(3) 0.0060(2) -0.00054(18) 0.00238(18) -0.00050(18)
M2 0.0063(2) 0.0052(2) 0.0077(2) 0.00000 0.00285 0.00000
M3Mn 0.00535(13) 0.00667(16) 0.00691(13) 0.0000(2) 0.00244(10) 0.0000(2)
M3Al 0.00535(13) 0.00667(16) 0.00691(13) 0.0000(2) 0.00244(10) 0.0000(2)
Si1 0.0068(2) 0.0061(3) 0.0065(2) 0.00000 0.00310(17) 0.00000
Si2 0.0064(2) 0.0061(3) 0.0067(2) 0.00000 0.00298(17) 0.00000
Si3 0.0065(2) 0.0061(3) 0.0067(2) 0.00000 0.00354(17) 0.00000
O1 0.0095(4) 0.0070(5) 0.0135(4) 0.0015(4) 0.0062(4) 0.0010(4)
O2 0.0097(4) 0.0086(5) 0.0102(4) -0.0021(4) 0.0042(3) -0.0005(4)
O3 0.0085(4) 0.0061(5) 0.0113(4) 0.0009(4) 0.0014(3) -0.0011(4)
O4 0.0083(6) 0.0069(7) 0.0074(5) 0.00000 0.0036(5) 0.00000
O5 0.0077(6) 0.0094(7) 0.0073(5) 0.00000 0.0026(5) 0.00000
O6 0.0106(6) 0.0057(7) 0.0105(6) 0.00000 0.0074(5) 0.00000
O7 0.0086(6) 0.0137(8) 0.0109(6) 0.00000 0.0018(5) 0.00000
O8 0.0094(6) 0.0161(8) 0.0134(6) 0.00000 0.0067(5) 0.00000
O9 0.0221(8) 0.0228(10) 0.01070(6) 0.00000 0.0111(6) 0.00000
O10 0.0093(6) 0.0070(7) 0.0083(6) 0.00000 0.0053(5) 0.00000
H10 0.00000 0.00000 0.00000 0.00000 0.00000 0.00000
